data_4316863
loop_
_publ_author_name
'Wesley A. Hoffert'
'Anthony K. Rapp\'e'
'Matthew P. Shores'

_publ_contact_author_address
;Colorado State University 
1872 Campus Delivery
Fort Collins, CO
80523
;
_publ_contact_author_email shores@lamar.colostate.edu
_publ_contact_author_name 'Matthew P. Shores'
_publ_section_title
;
 Unusual Electronic Effects Imparted by Bridging Dinitrogen: an
 Experimental and Theoretical Investigation
;
_journal_name_full 'Inorganic Chemistry'
_journal_page_first 9497
_journal_page_last 9507
_journal_paper_doi 10.1021/ic101528d
_journal_volume 49
_journal_year 2010
_chemical_formula_sum 'C46 H86 Cr2 N2 P8'
_chemical_formula_weight 1018.93
_chemical_name_common 'compound 1 in text'
_chemical_name_systematic
; 
 ? 
;
_space_group_IT_number 14
_symmetry_cell_setting monoclinic
_symmetry_space_group_name_Hall '-P 2ybc'
_symmetry_space_group_name_H-M 'P 1 21/c 1'
_atom_sites_solution_hydrogens geom
_atom_sites_solution_primary direct
_atom_sites_solution_secondary difmap
_audit_creation_method SHELXL-97
_cell_angle_alpha 90.00
_cell_angle_beta 93.2980(10)
_cell_angle_gamma 90.00
_cell_formula_units_Z 4
_cell_length_a 12.3602(2)
_cell_length_b 12.7197(2)
_cell_length_c 34.7671(6)
_cell_measurement_temperature 100(2)
_cell_volume 5456.96(16)
_computing_structure_refinement 'SHELXL-97 (Sheldrick, 1997)'
_computing_structure_solution 'SHELXS-97 (Sheldrick, 1990)'
_diffrn_ambient_temperature 100(2)
_diffrn_measured_fraction_theta_full 1.000
_diffrn_measured_fraction_theta_max 1.000
_diffrn_measurement_device_type 'CCD area detector'
_diffrn_measurement_method 'phi and omega scans'
_diffrn_radiation_monochromator graphite
_diffrn_radiation_source 'fine-focus sealed tube'
_diffrn_radiation_type MoK\a
_diffrn_radiation_wavelength 0.71073
_diffrn_reflns_av_R_equivalents 0.0754
_diffrn_reflns_av_sigmaI/netI 0.0538
_diffrn_reflns_limit_h_max 15
_diffrn_reflns_limit_h_min -15
_diffrn_reflns_limit_k_max 15
_diffrn_reflns_limit_k_min -15
_diffrn_reflns_limit_l_max 43
_diffrn_reflns_limit_l_min -35
_diffrn_reflns_number 76045
_diffrn_reflns_theta_full 26.37
_diffrn_reflns_theta_max 26.37
_diffrn_reflns_theta_min 1.65
_exptl_absorpt_coefficient_mu 0.664
_exptl_absorpt_correction_T_max 0.9426
_exptl_absorpt_correction_T_min 0.8442
_exptl_absorpt_correction_type multi-scan
_exptl_absorpt_process_details 'SADABS, Bruker(2000)'
_exptl_crystal_colour brown
_exptl_crystal_density_diffrn 1.240
_exptl_crystal_density_method 'not measured'
_exptl_crystal_description needle
_exptl_crystal_F_000 2176
_exptl_crystal_size_max 0.26
_exptl_crystal_size_mid 0.12
_exptl_crystal_size_min 0.09
_refine_diff_density_max 0.792
_refine_diff_density_min -0.469
_refine_diff_density_rms 0.076
_refine_ls_extinction_method none
_refine_ls_goodness_of_fit_ref 1.026
_refine_ls_hydrogen_treatment constr
_refine_ls_matrix_type full
_refine_ls_number_parameters 583
_refine_ls_number_reflns 11158
_refine_ls_number_restraints 0
_refine_ls_restrained_S_all 1.026
_refine_ls_R_factor_all 0.0740
_refine_ls_R_factor_gt 0.0462
_refine_ls_shift/su_max 0.002
_refine_ls_shift/su_mean 0.000
_refine_ls_structure_factor_coef Fsqd
_refine_ls_weighting_details 'calc w=1/[\s^2^(Fo^2^)+(0.0437P)^2^+6.3466P] where P=(Fo^2^+2Fc^2^)/3'
_refine_ls_weighting_scheme calc
_refine_ls_wR_factor_gt 0.1005
_refine_ls_wR_factor_ref 0.1126
_reflns_number_gt 8086
_reflns_number_total 11158
_reflns_threshold_expression >2sigma(I)
_cod_data_source_file ic101528d_si_002_1.cif
_cod_data_source_block 1
_cod_database_code 4316863

loop_
_symmetry_equiv_pos_as_xyz
'x, y, z'
'-x, y+1/2, -z+1/2'
'-x, -y, -z'
'x, -y-1/2, z-1/2'

loop_
_atom_site_label
_atom_site_type_symbol
_atom_site_fract_x
_atom_site_fract_y
_atom_site_fract_z
_atom_site_U_iso_or_equiv
_atom_site_adp_type
_atom_site_occupancy
_atom_site_symmetry_multiplicity
_atom_site_calc_flag
_atom_site_refinement_flags
_atom_site_disorder_assembly
_atom_site_disorder_group
Cr1 Cr 0.00172(4) 0.59672(3) 0.131966(13) 0.01711(11) Uani 1 1 d . . .
Cr2 Cr -0.22893(3) 0.90064(3) 0.093529(13) 0.01666(11) Uani 1 1 d . A .
P1 P -0.10144(7) 0.52740(7) 0.18013(2) 0.0213(3) Uani 0.910(2) 1 d P A 1
P1B P -0.0629(7) 0.5840(7) 0.1931(3) 0.019(2) Uiso 0.090(2) 1 d P A 2
P2 P -0.11242(13) 0.49041(12) 0.09288(4) 0.0223(3) Uani 0.910(2) 1 d P A 1
P2B P -0.1093(17) 0.4921(16) 0.1034(5) 0.027(3) Uiso 0.090(2) 1 d P A 2
P3 P 0.1364(3) 0.6772(3) 0.17077(9) 0.0218(4) Uani 0.910(2) 1 d P A 1
P3B P 0.140(4) 0.669(4) 0.1755(12) 0.027(3) Uiso 0.090(2) 1 d P A 2
P4 P 0.12159(9) 0.62601(10) 0.08435(3) 0.0224(2) Uani 0.910(2) 1 d P A 1
P4B P 0.0988(11) 0.5939(10) 0.0776(4) 0.027(3) Uiso 0.090(2) 1 d P A 2
P5 P -0.40125(6) 0.82792(6) 0.09893(2) 0.02093(17) Uani 1 1 d . . .
P6 P -0.26800(6) 0.86319(6) 0.02763(2) 0.02377(18) Uani 1 1 d . . .
P7 P -0.21049(6) 0.96910(6) 0.15567(2) 0.02262(18) Uani 1 1 d . . .
P8 P -0.08388(6) 1.01099(6) 0.08360(2) 0.02351(18) Uani 1 1 d . . .
N2 N -0.14219(18) 0.78298(18) 0.10777(6) 0.0165(5) Uani 1 1 d . . .
N1 N -0.08471(18) 0.71395(18) 0.11857(6) 0.0159(5) Uani 1 1 d . A .
C1 C 0.0878(2) 0.4625(2) 0.14397(8) 0.0224(6) Uani 1 1 d . A .
C2 C 0.1337(2) 0.3786(2) 0.15001(9) 0.0238(7) Uani 1 1 d . . .
C3 C -0.3126(2) 1.0359(2) 0.08185(8) 0.0212(6) Uani 1 1 d . . .
C4 C -0.3569(2) 1.1199(2) 0.07496(8) 0.0218(6) Uani 1 1 d . A .
C5 C 0.1826(2) 0.2759(2) 0.15391(9) 0.0220(6) Uani 1 1 d . A .
C6 C -0.4036(2) 1.2217(2) 0.06683(9) 0.0223(7) Uani 1 1 d . . .
C7 C 0.1750(3) 0.2155(3) 0.18725(10) 0.0333(8) Uani 1 1 d . . .
H7 H 0.1390 0.2433 0.2084 0.040 Uiso 1 1 calc R A .
C8 C 0.2197(3) 0.1149(3) 0.18981(10) 0.0375(9) Uani 1 1 d . A .
H8 H 0.2127 0.0745 0.2125 0.045 Uiso 1 1 calc R . .
C9 C 0.2739(3) 0.0735(2) 0.15972(10) 0.0314(8) Uani 1 1 d . . .
H9 H 0.3050 0.0053 0.1617 0.038 Uiso 1 1 calc R A .
C10 C 0.2824(2) 0.1326(2) 0.12657(9) 0.0274(7) Uani 1 1 d . A .
H10 H 0.3198 0.1048 0.1057 0.033 Uiso 1 1 calc R . .
C11 C 0.2370(2) 0.2315(2) 0.12357(9) 0.0248(7) Uani 1 1 d . . .
H11 H 0.2427 0.2703 0.1004 0.030 Uiso 1 1 calc R A .
C12 C -0.3738(3) 1.2805(3) 0.03512(9) 0.0303(7) Uani 1 1 d . A .
H12 H -0.3234 1.2523 0.0183 0.036 Uiso 1 1 calc R . .
C13 C -0.4172(3) 1.3796(3) 0.02812(11) 0.0402(9) Uani 1 1 d . . .
H13 H -0.3963 1.4185 0.0064 0.048 Uiso 1 1 calc R A .
C14 C -0.4899(3) 1.4223(3) 0.05210(13) 0.0476(11) Uani 1 1 d . A .
H14 H -0.5187 1.4906 0.0473 0.057 Uiso 1 1 calc R . .
C15 C -0.5206(3) 1.3647(3) 0.08321(12) 0.0423(9) Uani 1 1 d . . .
H15 H -0.5713 1.3936 0.0998 0.051 Uiso 1 1 calc R A .
C16 C -0.4788(2) 1.2654(3) 0.09068(10) 0.0314(8) Uani 1 1 d . A .
H16 H -0.5013 1.2267 0.1122 0.038 Uiso 1 1 calc R . .
C17 C 0.2333(3) 0.7132(3) 0.10283(10) 0.0312(9) Uani 0.910(2) 1 d P A 1
H17A H 0.2973 0.7043 0.0873 0.037 Uiso 0.910(2) 1 calc PR A 1
H17B H 0.2101 0.7877 0.1012 0.037 Uiso 0.910(2) 1 calc PR A 1
C17B C 0.140(3) 0.655(3) 0.2239(10) 0.018(7) Uiso 0.090(2) 1 d P A 2
H17C H 0.1716 0.5867 0.2325 0.022 Uiso 0.090(2) 1 calc PR A 2
H17D H 0.1794 0.7128 0.2374 0.022 Uiso 0.090(2) 1 calc PR A 2
C18 C 0.2621(3) 0.6834(3) 0.14468(11) 0.0320(9) Uani 0.910(2) 1 d P A 1
H18A H 0.3119 0.7364 0.1568 0.038 Uiso 0.910(2) 1 calc PR A 1
H18B H 0.2990 0.6143 0.1458 0.038 Uiso 0.910(2) 1 calc PR A 1
C18B C 0.013(2) 0.659(2) 0.2308(9) 0.014(6) Uiso 0.090(2) 1 d P A 2
H18C H -0.0120 0.7334 0.2302 0.017 Uiso 0.090(2) 1 calc PR A 2
H18D H -0.0007 0.6298 0.2564 0.017 Uiso 0.090(2) 1 calc PR A 2
C19 C -0.1732(3) 0.4080(3) 0.16148(10) 0.0311(8) Uani 0.910(2) 1 d P A 1
H19A H -0.1220 0.3483 0.1609 0.037 Uiso 0.910(2) 1 calc PR A 1
H19B H -0.2317 0.3891 0.1785 0.037 Uiso 0.910(2) 1 calc PR A 1
C20 C -0.2207(3) 0.4307(3) 0.12114(11) 0.0327(9) Uani 0.910(2) 1 d P A 1
H20A H -0.2826 0.4798 0.1222 0.039 Uiso 0.910(2) 1 calc PR A 1
H20B H -0.2471 0.3648 0.1087 0.039 Uiso 0.910(2) 1 calc PR A 1
C21 C -0.0850(3) 1.0512(3) 0.16044(10) 0.0379(8) Uani 1 1 d . . .
H21A H -0.0915 1.1033 0.1813 0.046 Uiso 1 1 calc R . .
H21B H -0.0216 1.0059 0.1672 0.046 Uiso 1 1 calc R . .
C22 C -0.0690(3) 1.1071(3) 0.12300(10) 0.0370(8) Uani 1 1 d . . .
H22A H 0.0040 1.1392 0.1236 0.044 Uiso 1 1 calc R . .
H22B H -0.1235 1.1637 0.1190 0.044 Uiso 1 1 calc R . .
C23 C -0.4694(3) 0.8139(3) 0.05030(10) 0.0398(9) Uani 1 1 d . . .
H23A H -0.5290 0.7621 0.0512 0.048 Uiso 1 1 calc R . .
H23B H -0.5012 0.8822 0.0420 0.048 Uiso 1 1 calc R . .
C24 C -0.3913(3) 0.7787(3) 0.02209(10) 0.0400(9) Uani 1 1 d . . .
H24A H -0.4244 0.7847 -0.0044 0.048 Uiso 1 1 calc R . .
H24B H -0.3715 0.7042 0.0268 0.048 Uiso 1 1 calc R . .
C25 C 0.1223(3) 0.8129(3) 0.18662(12) 0.0337(9) Uani 0.910(2) 1 d P A 1
H25A H 0.1909 0.8367 0.1993 0.051 Uiso 0.910(2) 1 calc PR A 1
H25B H 0.0648 0.8172 0.2048 0.051 Uiso 0.910(2) 1 calc PR A 1
H25C H 0.1038 0.8577 0.1643 0.051 Uiso 0.910(2) 1 calc PR A 1
C26 C 0.1909(3) 0.6173(3) 0.21632(11) 0.0378(10) Uani 0.910(2) 1 d P A 1
H26A H 0.2610 0.6491 0.2239 0.057 Uiso 0.910(2) 1 calc PR A 1
H26B H 0.2002 0.5415 0.2126 0.057 Uiso 0.910(2) 1 calc PR A 1
H26C H 0.1402 0.6294 0.2365 0.057 Uiso 0.910(2) 1 calc PR A 1
C27 C 0.2023(4) 0.5185(3) 0.06554(14) 0.0388(11) Uani 0.910(2) 1 d P A 1
H27A H 0.1539 0.4670 0.0525 0.058 Uiso 0.910(2) 1 calc PR A 1
H27B H 0.2439 0.4843 0.0869 0.058 Uiso 0.910(2) 1 calc PR A 1
H27C H 0.2521 0.5467 0.0472 0.058 Uiso 0.910(2) 1 calc PR A 1
C28 C 0.0790(4) 0.6920(4) 0.03932(12) 0.0342(10) Uani 0.910(2) 1 d P A 1
H28A H 0.1428 0.7195 0.0272 0.051 Uiso 0.910(2) 1 calc PR A 1
H28B H 0.0301 0.7502 0.0447 0.051 Uiso 0.910(2) 1 calc PR A 1
H28C H 0.0412 0.6418 0.0219 0.051 Uiso 0.910(2) 1 calc PR A 1
C29 C -0.0625(3) 0.3740(3) 0.06890(11) 0.0372(9) Uani 0.910(2) 1 d P A 1
H29A H -0.1238 0.3353 0.0566 0.056 Uiso 0.910(2) 1 calc PR A 1
H29B H -0.0238 0.3288 0.0879 0.056 Uiso 0.910(2) 1 calc PR A 1
H29C H -0.0132 0.3954 0.0493 0.056 Uiso 0.910(2) 1 calc PR A 1
C30 C -0.1922(3) 0.5522(3) 0.05329(11) 0.0326(9) Uani 0.910(2) 1 d P A 1
H30A H -0.1480 0.5587 0.0309 0.049 Uiso 0.910(2) 1 calc PR A 1
H30B H -0.2154 0.6222 0.0612 0.049 Uiso 0.910(2) 1 calc PR A 1
H30C H -0.2561 0.5090 0.0465 0.049 Uiso 0.910(2) 1 calc PR A 1
C31 C -0.2139(3) 0.6069(4) 0.19853(13) 0.0294(11) Uani 0.910(2) 1 d P A 1
H31A H -0.2697 0.5598 0.2077 0.044 Uiso 0.910(2) 1 calc PR A 1
H31B H -0.2454 0.6513 0.1778 0.044 Uiso 0.910(2) 1 calc PR A 1
H31C H -0.1857 0.6513 0.2199 0.044 Uiso 0.910(2) 1 calc PR A 1
C32 C -0.0476(4) 0.4725(6) 0.2252(2) 0.0378(15) Uani 0.910(2) 1 d P A 1
H32A H -0.0212 0.5293 0.2423 0.057 Uiso 0.910(2) 1 calc PR A 1
H32B H 0.0123 0.4247 0.2203 0.057 Uiso 0.910(2) 1 calc PR A 1
H32C H -0.1048 0.4336 0.2374 0.057 Uiso 0.910(2) 1 calc PR A 1
C33 C 0.0524(2) 0.9555(3) 0.08231(10) 0.0315(8) Uani 1 1 d . . .
H33A H 0.1062 1.0111 0.0874 0.047 Uiso 1 1 calc R . .
H33B H 0.0619 0.9250 0.0569 0.047 Uiso 1 1 calc R . .
H33C H 0.0621 0.9007 0.1020 0.047 Uiso 1 1 calc R . .
C34 C -0.0825(3) 1.0994(3) 0.04183(11) 0.0380(8) Uani 1 1 d . . .
H34A H -0.1522 1.1360 0.0386 0.057 Uiso 1 1 calc R . .
H34B H -0.0704 1.0583 0.0186 0.057 Uiso 1 1 calc R . .
H34C H -0.0241 1.1510 0.0460 0.057 Uiso 1 1 calc R . .
C35 C -0.1868(3) 0.8812(3) 0.19691(9) 0.0327(8) Uani 1 1 d . . .
H35A H -0.1644 0.9226 0.2198 0.049 Uiso 1 1 calc R . .
H35B H -0.1295 0.8310 0.1915 0.049 Uiso 1 1 calc R . .
H35C H -0.2536 0.8430 0.2016 0.049 Uiso 1 1 calc R . .
C36 C -0.3085(3) 1.0603(3) 0.17411(10) 0.0411(9) Uani 1 1 d . . .
H36A H -0.3781 1.0245 0.1761 0.062 Uiso 1 1 calc R . .
H36B H -0.3179 1.1202 0.1565 0.062 Uiso 1 1 calc R . .
H36C H -0.2822 1.0854 0.1996 0.062 Uiso 1 1 calc R . .
C37 C -0.5081(3) 0.8983(3) 0.12270(11) 0.0387(9) Uani 1 1 d . . .
H37A H -0.5787 0.8675 0.1149 0.058 Uiso 1 1 calc R . .
H37B H -0.5073 0.9726 0.1152 0.058 Uiso 1 1 calc R . .
H37C H -0.4955 0.8924 0.1507 0.058 Uiso 1 1 calc R . .
C38 C -0.4206(3) 0.6958(3) 0.11810(11) 0.0356(8) Uani 1 1 d . . .
H38A H -0.4055 0.6964 0.1461 0.053 Uiso 1 1 calc R . .
H38B H -0.3711 0.6469 0.1063 0.053 Uiso 1 1 calc R . .
H38C H -0.4956 0.6734 0.1122 0.053 Uiso 1 1 calc R . .
C39 C -0.3111(4) 0.9688(3) -0.00577(10) 0.0490(10) Uani 1 1 d . . .
H39A H -0.2485 1.0126 -0.0112 0.074 Uiso 1 1 calc R . .
H39B H -0.3660 1.0122 0.0059 0.074 Uiso 1 1 calc R . .
H39C H -0.3417 0.9382 -0.0299 0.074 Uiso 1 1 calc R . .
C40 C -0.1791(3) 0.7929(3) -0.00374(10) 0.0390(9) Uani 1 1 d . . .
H40A H -0.2172 0.7810 -0.0289 0.058 Uiso 1 1 calc R . .
H40B H -0.1585 0.7252 0.0080 0.058 Uiso 1 1 calc R . .
H40C H -0.1138 0.8349 -0.0071 0.058 Uiso 1 1 calc R . .
C94A C -0.5540(9) 1.3833(8) 0.2475(3) 0.073(3) Uiso 0.50 1 d P B 3
H94A H -0.6340 1.3880 0.2446 0.088 Uiso 0.50 1 calc PR B 3
H94B H -0.5274 1.4412 0.2646 0.088 Uiso 0.50 1 calc PR B 3
C94B C -0.4408(14) 1.3890(13) 0.2521(5) 0.136(6) Uiso 0.50 1 d P B 4
H94C H -0.4478 1.4517 0.2686 0.163 Uiso 0.50 1 calc PR B 4
H94D H -0.3638 1.3718 0.2487 0.163 Uiso 0.50 1 calc PR B 4
C95 C -0.5214(9) 1.2790(6) 0.2653(2) 0.184(5) Uani 1 1 d . . .
H95A H -0.4548 1.2871 0.2823 0.221 Uiso 1 1 calc R B 3
H95B H -0.5798 1.2518 0.2809 0.221 Uiso 1 1 calc R B 3
C96 C -0.5032(6) 1.2106(6) 0.23545(19) 0.110(2) Uani 1 1 d . B .
H96A H -0.5617 1.1577 0.2323 0.132 Uiso 1 1 calc R . .
H96B H -0.4328 1.1741 0.2397 0.132 Uiso 1 1 calc R . .
C97 C -0.5028(7) 1.2868(5) 0.19924(18) 0.116(2) Uani 1 1 d . . .
H97A H -0.4344 1.2791 0.1860 0.139 Uiso 1 1 calc R B .
H97B H -0.5642 1.2702 0.1807 0.139 Uiso 1 1 calc R . .
C98 C -0.5129(13) 1.3922(6) 0.2138(3) 0.228(7) Uani 1 1 d . B .
H98 H -0.4355 1.4023 0.2232 0.273 Uiso 1 1 calc R C 3
C99 C -0.5196(5) 1.4758(5) 0.18744(17) 0.100(2) Uani 1 1 d . . .
H99A H -0.5905 1.4746 0.1733 0.150 Uiso 1 1 calc R B .
H99B H -0.4624 1.4686 0.1693 0.150 Uiso 1 1 calc R . .
H99C H -0.5107 1.5425 0.2013 0.150 Uiso 1 1 calc R . .
C19B C -0.036(3) 0.433(3) 0.0599(12) 0.037(10) Uiso 0.090(2) 1 d P A 2
H19C H 0.0152 0.3772 0.0691 0.044 Uiso 0.090(2) 1 calc PR A 2
H19D H -0.0901 0.4005 0.0413 0.044 Uiso 0.090(2) 1 calc PR A 2
C26B C 0.289(3) 0.660(3) 0.1688(14) 0.043(10) Uiso 0.090(2) 1 d P A 2
H26D H 0.3283 0.6479 0.1939 0.064 Uiso 0.090(2) 1 calc PR A 2
H26E H 0.3145 0.7253 0.1576 0.064 Uiso 0.090(2) 1 calc PR A 2
H26F H 0.3036 0.6010 0.1516 0.064 Uiso 0.090(2) 1 calc PR A 2
C30B C -0.242(4) 0.546(4) 0.0822(14) 0.053(12) Uiso 0.090(2) 1 d P A 2
H30D H -0.2712 0.4984 0.0619 0.079 Uiso 0.090(2) 1 calc PR A 2
H30E H -0.2302 0.6156 0.0712 0.079 Uiso 0.090(2) 1 calc PR A 2
H30F H -0.2938 0.5514 0.1024 0.079 Uiso 0.090(2) 1 calc PR A 2
C20B C 0.022(4) 0.516(4) 0.0409(14) 0.059(13) Uiso 0.090(2) 1 d P A 2
H20C H -0.0295 0.5617 0.0260 0.071 Uiso 0.090(2) 1 calc PR A 2
H20D H 0.0727 0.4849 0.0229 0.071 Uiso 0.090(2) 1 calc PR A 2
C27B C 0.239(4) 0.541(4) 0.0767(15) 0.040(14) Uiso 0.090(2) 1 d P A 2
H27D H 0.2425 0.4712 0.0889 0.060 Uiso 0.090(2) 1 calc PR A 2
H27E H 0.2898 0.5883 0.0908 0.060 Uiso 0.090(2) 1 calc PR A 2
H27F H 0.2595 0.5345 0.0499 0.060 Uiso 0.090(2) 1 calc PR A 2
C29B C -0.157(3) 0.374(3) 0.1235(10) 0.024(8) Uiso 0.090(2) 1 d P A 2
H29D H -0.1540 0.3795 0.1516 0.037 Uiso 0.090(2) 1 calc PR A 2
H29E H -0.1123 0.3149 0.1158 0.037 Uiso 0.090(2) 1 calc PR A 2
H29F H -0.2326 0.3618 0.1140 0.037 Uiso 0.090(2) 1 calc PR A 2
C25B C 0.159(3) 0.835(3) 0.1752(10) 0.013(6) Uiso 0.090(2) 1 d P A 2
H25D H 0.0888 0.8681 0.1684 0.019 Uiso 0.090(2) 1 calc PR A 2
H25E H 0.2110 0.8545 0.1563 0.019 Uiso 0.090(2) 1 calc PR A 2
H25F H 0.1854 0.8587 0.2009 0.019 Uiso 0.090(2) 1 calc PR A 2
C28B C 0.122(4) 0.711(5) 0.0428(18) 0.051(18) Uiso 0.090(2) 1 d P A 2
H28D H 0.1490 0.6844 0.0187 0.077 Uiso 0.090(2) 1 calc PR A 2
H28E H 0.1760 0.7595 0.0549 0.077 Uiso 0.090(2) 1 calc PR A 2
H28F H 0.0539 0.7488 0.0374 0.077 Uiso 0.090(2) 1 calc PR A 2
C32B C -0.020(4) 0.467(5) 0.226(2) 0.013(6) Uiso 0.090(2) 1 d P A 2
H32D H -0.0850 0.4354 0.2363 0.019 Uiso 0.090(2) 1 calc PR A 2
H32E H 0.0281 0.4920 0.2474 0.019 Uiso 0.090(2) 1 calc PR A 2
H32F H 0.0172 0.4145 0.2111 0.019 Uiso 0.090(2) 1 calc PR A 2
C31B C -0.190(3) 0.582(3) 0.1954(14) 0.013(3) Uiso 0.090(2) 1 d P A 2
H31D H -0.2078 0.5856 0.2225 0.019 Uiso 0.090(2) 1 calc PR A 2
H31E H -0.2187 0.5174 0.1837 0.019 Uiso 0.090(2) 1 calc PR A 2
H31F H -0.2211 0.6431 0.1815 0.019 Uiso 0.090(2) 1 calc PR A 2

loop_
_atom_site_aniso_label
_atom_site_aniso_U_11
_atom_site_aniso_U_22
_atom_site_aniso_U_33
_atom_site_aniso_U_23
_atom_site_aniso_U_13
_atom_site_aniso_U_12
Cr1 0.0198(2) 0.0176(2) 0.0140(2) 0.00181(18) 0.00118(18) 0.00297(18)
Cr2 0.0164(2) 0.0174(2) 0.0160(3) 0.00071(18) -0.00109(18) 0.00109(18)
P1 0.0246(5) 0.0223(5) 0.0171(5) 0.0023(4) 0.0025(4) -0.0003(4)
P2 0.0320(6) 0.0177(5) 0.0166(8) -0.0016(6) -0.0027(6) -0.0026(4)
P3 0.0230(6) 0.0263(9) 0.0154(11) 0.0036(6) -0.0041(7) 0.0019(5)
P4 0.0220(5) 0.0272(6) 0.0184(5) 0.0025(4) 0.0040(4) 0.0034(4)
P5 0.0171(4) 0.0235(4) 0.0221(4) 0.0004(3) 0.0001(3) 0.0011(3)
P6 0.0223(4) 0.0307(4) 0.0182(4) -0.0005(3) -0.0002(3) 0.0019(3)
P7 0.0265(4) 0.0241(4) 0.0168(4) -0.0011(3) -0.0022(3) -0.0004(3)
P8 0.0234(4) 0.0192(4) 0.0283(5) -0.0001(3) 0.0047(3) -0.0023(3)
N2 0.0165(11) 0.0201(12) 0.0127(13) -0.0003(10) 0.0003(9) -0.0026(10)
N1 0.0176(12) 0.0198(12) 0.0105(12) 0.0003(10) 0.0007(9) -0.0004(10)
C1 0.0244(15) 0.0253(16) 0.0177(16) 0.0018(12) 0.0033(12) 0.0031(12)
C2 0.0252(15) 0.0277(17) 0.0185(17) 0.0003(13) 0.0014(13) 0.0033(13)
C3 0.0192(14) 0.0257(16) 0.0184(16) -0.0003(12) 0.0000(12) -0.0002(12)
C4 0.0195(14) 0.0277(17) 0.0179(16) 0.0007(12) -0.0019(12) -0.0009(12)
C5 0.0211(15) 0.0217(15) 0.0229(17) 0.0020(12) -0.0011(12) 0.0036(12)
C6 0.0198(15) 0.0214(15) 0.0246(17) 0.0032(13) -0.0076(13) -0.0018(12)
C7 0.042(2) 0.0335(18) 0.0251(19) 0.0029(15) 0.0094(15) 0.0127(15)
C8 0.050(2) 0.0339(19) 0.030(2) 0.0100(15) 0.0099(17) 0.0155(16)
C9 0.0322(18) 0.0226(16) 0.040(2) 0.0018(14) 0.0033(15) 0.0082(13)
C10 0.0278(16) 0.0268(16) 0.0283(19) -0.0053(14) 0.0070(14) 0.0026(13)
C11 0.0289(16) 0.0248(16) 0.0208(17) 0.0030(13) 0.0027(13) 0.0002(13)
C12 0.0248(16) 0.0373(19) 0.0275(19) 0.0063(15) -0.0091(14) -0.0084(14)
C13 0.040(2) 0.034(2) 0.043(2) 0.0209(17) -0.0231(18) -0.0140(16)
C14 0.046(2) 0.0226(18) 0.070(3) 0.0122(19) -0.030(2) 0.0016(16)
C15 0.035(2) 0.0329(19) 0.058(3) 0.0009(18) -0.0039(18) 0.0154(16)
C16 0.0259(17) 0.0287(17) 0.039(2) 0.0078(15) -0.0029(15) 0.0053(14)
C17 0.0190(17) 0.042(2) 0.032(2) 0.0064(17) 0.0016(15) -0.0006(15)
C18 0.0232(18) 0.041(2) 0.031(2) 0.0046(17) -0.0011(16) -0.0005(16)
C19 0.039(2) 0.0266(19) 0.028(2) 0.0020(15) 0.0097(16) -0.0069(16)
C20 0.038(2) 0.0262(19) 0.034(2) -0.0002(16) 0.0006(17) -0.0111(16)
C21 0.047(2) 0.0348(19) 0.031(2) -0.0065(16) -0.0077(16) -0.0117(16)
C22 0.039(2) 0.0329(19) 0.040(2) -0.0089(16) 0.0081(16) -0.0072(15)
C23 0.0299(18) 0.058(2) 0.031(2) -0.0017(17) -0.0052(15) -0.0124(17)
C24 0.0291(18) 0.060(2) 0.030(2) -0.0066(18) -0.0055(15) -0.0076(17)
C25 0.038(2) 0.031(2) 0.031(2) -0.0072(18) -0.0084(19) -0.0059(18)
C26 0.040(2) 0.047(2) 0.025(2) 0.0081(18) -0.0110(18) -0.005(2)
C27 0.041(3) 0.039(3) 0.039(3) -0.001(2) 0.019(2) 0.008(2)
C28 0.041(3) 0.043(3) 0.020(2) 0.0080(17) 0.0014(19) -0.002(2)
C29 0.055(3) 0.026(2) 0.030(2) -0.0092(17) -0.0010(19) -0.0001(18)
C30 0.037(2) 0.0280(19) 0.031(2) 0.0008(16) -0.0113(17) -0.0076(16)
C31 0.025(2) 0.037(3) 0.027(2) 0.0020(19) 0.0105(17) 0.0123(16)
C32 0.033(3) 0.047(3) 0.034(3) 0.0175(19) 0.009(3) 0.009(3)
C33 0.0209(16) 0.0307(18) 0.042(2) -0.0018(15) -0.0026(14) -0.0035(13)
C34 0.040(2) 0.0297(18) 0.045(2) 0.0077(16) 0.0095(17) -0.0019(15)
C35 0.0388(19) 0.0368(19) 0.0223(18) 0.0051(14) -0.0007(15) 0.0014(15)
C36 0.047(2) 0.046(2) 0.029(2) -0.0161(17) -0.0038(17) 0.0180(18)
C37 0.0265(17) 0.037(2) 0.053(2) -0.0060(17) 0.0105(16) 0.0037(15)
C38 0.0239(17) 0.0312(18) 0.051(2) 0.0109(16) -0.0001(16) -0.0022(14)
C39 0.075(3) 0.045(2) 0.025(2) 0.0032(17) -0.0112(19) 0.012(2)
C40 0.040(2) 0.047(2) 0.030(2) -0.0072(16) 0.0021(16) 0.0033(17)
C95 0.305(13) 0.124(7) 0.139(7) 0.030(6) 0.143(8) 0.093(8)
C96 0.118(5) 0.118(6) 0.091(5) -0.004(4) -0.026(4) 0.013(4)
C97 0.173(7) 0.103(5) 0.069(4) -0.015(4) -0.030(4) 0.020(5)
C98 0.51(2) 0.072(5) 0.097(7) 0.006(5) -0.033(10) -0.022(9)
C99 0.128(5) 0.093(5) 0.080(4) 0.009(4) 0.017(4) 0.024(4)

loop_
_atom_type_symbol
_atom_type_description
_atom_type_scat_dispersion_real
_atom_type_scat_dispersion_imag
_atom_type_scat_source
C C 0.0033 0.0016 'International Tables Vol C Tables 4.2.6.8 and 6.1.1.4'
H H 0.0000 0.0000 'International Tables Vol C Tables 4.2.6.8 and 6.1.1.4'
N N 0.0061 0.0033 'International Tables Vol C Tables 4.2.6.8 and 6.1.1.4'
P P 0.1023 0.0942 'International Tables Vol C Tables 4.2.6.8 and 6.1.1.4'
Cr Cr 0.3209 0.6236 'International Tables Vol C Tables 4.2.6.8 and 6.1.1.4'

loop_
_geom_angle_atom_site_label_1
_geom_angle_atom_site_label_2
_geom_angle_atom_site_label_3
_geom_angle
_geom_angle_site_symmetry_1
_geom_angle_site_symmetry_3
_geom_angle_publ_flag
N1 Cr1 C1 175.68(11) . . ?
N1 Cr1 P2B 92.2(6) . . ?
C1 Cr1 P2B 83.5(6) . . ?
N1 Cr1 P4B 97.2(3) . . ?
C1 Cr1 P4B 82.2(3) . . ?
P2B Cr1 P4B 87.7(6) . . ?
N1 Cr1 P4 94.20(7) . . ?
C1 Cr1 P4 86.17(9) . . ?
P2B Cr1 P4 101.0(5) . . ?
P4B Cr1 P4 13.5(3) . . ?
N1 Cr1 P1B 93.5(2) . . ?
C1 Cr1 P1B 87.6(2) . . ?
P2B Cr1 P1B 97.9(6) . . ?
P4B Cr1 P1B 167.7(4) . . ?
P4 Cr1 P1B 159.3(2) . . ?
N1 Cr1 P3 99.95(11) . . ?
C1 Cr1 P3 84.37(12) . . ?
P2B Cr1 P3 166.9(6) . . ?
P4B Cr1 P3 95.4(3) . . ?
P4 Cr1 P3 82.96(10) . . ?
P1B Cr1 P3 76.8(3) . . ?
N1 Cr1 P2 89.97(8) . . ?
C1 Cr1 P2 85.70(9) . . ?
P2B Cr1 P2 7.6(5) . . ?
P4B Cr1 P2 80.7(3) . . ?
P4 Cr1 P2 93.85(5) . . ?
P1B Cr1 P2 105.4(2) . . ?
P3 Cr1 P2 169.75(10) . . ?
N1 Cr1 P1 98.71(7) . . ?
C1 Cr1 P1 80.64(8) . . ?
P2B Cr1 P1 74.5(5) . . ?
P4B Cr1 P1 156.5(3) . . ?
P4 Cr1 P1 166.43(4) . . ?
P1B Cr1 P1 23.9(2) . . ?
P3 Cr1 P1 98.79(9) . . ?
P2 Cr1 P1 82.07(4) . . ?
N1 Cr1 P3B 103.2(10) . . ?
C1 Cr1 P3B 81.1(10) . . ?
P2B Cr1 P3B 162.7(11) . . ?
P4B Cr1 P3B 98.0(11) . . ?
P4 Cr1 P3B 85.9(11) . . ?
P1B Cr1 P3B 73.6(11) . . ?
P3 Cr1 P3B 4.5(10) . . ?
P2 Cr1 P3B 166.8(10) . . ?
P1 Cr1 P3B 95.1(10) . . ?
N2 Cr2 C3 174.31(11) . . ?
N2 Cr2 P8 94.96(7) . . ?
C3 Cr2 P8 81.20(8) . . ?
N2 Cr2 P7 91.68(7) . . ?
C3 Cr2 P7 83.71(9) . . ?
P8 Cr2 P7 82.90(3) . . ?
N2 Cr2 P5 99.86(7) . . ?
C3 Cr2 P5 84.02(8) . . ?
P8 Cr2 P5 165.18(3) . . ?
P7 Cr2 P5 96.57(3) . . ?
N2 Cr2 P6 100.11(7) . . ?
C3 Cr2 P6 84.48(9) . . ?
P8 Cr2 P6 95.41(3) . . ?
P7 Cr2 P6 168.19(3) . . ?
P5 Cr2 P6 82.06(3) . . ?
C32 P1 C19 97.5(3) . . ?
C32 P1 C31 99.0(2) . . ?
C19 P1 C31 102.3(2) . . ?
C32 P1 Cr1 125.38(18) . . ?
C19 P1 Cr1 109.15(12) . . ?
C31 P1 Cr1 119.38(15) . . ?
C31B P1B C18B 116.0(19) . . ?
C31B P1B C32B 101(2) . . ?
C18B P1B C32B 83(2) . . ?
C31B P1B Cr1 116.3(18) . . ?
C18B P1B Cr1 115.4(10) . . ?
C32B P1B Cr1 120.0(19) . . ?
C29 P2 C30 100.79(19) . . ?
C29 P2 C20 100.49(19) . . ?
C30 P2 C20 101.52(19) . . ?
C29 P2 Cr1 121.84(15) . . ?
C30 P2 Cr1 118.16(13) . . ?
C20 P2 Cr1 110.91(13) . . ?
C29B P2B C30B 99(2) . . ?
C29B P2B C19B 99.0(19) . . ?
C30B P2B C19B 105(2) . . ?
C29B P2B Cr1 124.9(15) . . ?
C30B P2B Cr1 118.8(18) . . ?
C19B P2B Cr1 106.8(16) . . ?
C25 P3 C18 101.9(3) . . ?
C25 P3 C26 99.7(3) . . ?
C18 P3 C26 99.4(2) . . ?
C25 P3 Cr1 121.1(2) . . ?
C18 P3 Cr1 109.2(2) . . ?
C26 P3 Cr1 122.0(2) . . ?
C17B P3B C26B 100(3) . . ?
C17B P3B C25B 97(3) . . ?
C26B P3B C25B 87(2) . . ?
C17B P3B Cr1 123(3) . . ?
C26B P3B Cr1 125(3) . . ?
C25B P3B Cr1 116.7(18) . . ?
C28 P4 C27 100.0(2) . . ?
C28 P4 C17 101.2(2) . . ?
C27 P4 C17 99.2(2) . . ?
C28 P4 Cr1 121.47(16) . . ?
C27 P4 Cr1 121.21(15) . . ?
C17 P4 Cr1 110.03(13) . . ?
C20B P4B C27B 104(2) . . ?
C20B P4B C28B 94(2) . . ?
C27B P4B C28B 95(2) . . ?
C20B P4B Cr1 108.0(17) . . ?
C27B P4B Cr1 123.4(18) . . ?
C28B P4B Cr1 127.0(19) . . ?
C38 P5 C37 99.88(16) . . ?
C38 P5 C23 100.49(17) . . ?
C37 P5 C23 99.03(17) . . ?
C38 P5 Cr2 122.10(11) . . ?
C37 P5 Cr2 121.77(12) . . ?
C23 P5 Cr2 109.45(11) . . ?
C40 P6 C39 98.23(18) . . ?
C40 P6 C24 99.92(17) . . ?
C39 P6 C24 98.70(19) . . ?
C40 P6 Cr2 125.55(12) . . ?
C39 P6 Cr2 120.11(13) . . ?
C24 P6 Cr2 109.66(12) . . ?
C36 P7 C35 101.15(17) . . ?
C36 P7 C21 100.26(17) . . ?
C35 P7 C21 100.18(16) . . ?
C36 P7 Cr2 122.26(12) . . ?
C35 P7 Cr2 120.12(12) . . ?
C21 P7 Cr2 109.13(12) . . ?
C33 P8 C22 102.84(16) . . ?
C33 P8 C34 99.56(16) . . ?
C22 P8 C34 100.19(17) . . ?
C33 P8 Cr2 119.42(11) . . ?
C22 P8 Cr2 109.69(11) . . ?
C34 P8 Cr2 122.05(12) . . ?
N1 N2 Cr2 175.4(2) . . ?
N2 N1 Cr1 174.8(2) . . ?
C2 C1 Cr1 175.8(3) . . ?
C1 C2 C5 174.6(3) . . ?
C4 C3 Cr2 176.2(2) . . ?
C3 C4 C6 177.0(3) . . ?
C7 C5 C11 117.3(3) . . ?
C7 C5 C2 121.9(3) . . ?
C11 C5 C2 120.7(3) . . ?
C16 C6 C12 118.0(3) . . ?
C16 C6 C4 121.0(3) . . ?
C12 C6 C4 121.0(3) . . ?
C8 C7 C5 120.8(3) . . ?
C9 C8 C7 120.7(3) . . ?
C8 C9 C10 119.2(3) . . ?
C11 C10 C9 120.5(3) . . ?
C10 C11 C5 121.4(3) . . ?
C13 C12 C6 120.5(3) . . ?
C14 C13 C12 120.9(3) . . ?
C13 C14 C15 119.1(3) . . ?
C14 C15 C16 121.1(4) . . ?
C15 C16 C6 120.4(3) . . ?
C18 C17 P4 108.0(2) . . ?
C18B C17B P3B 102(3) . . ?
C17 C18 P3 108.8(2) . . ?
C17B C18B P1B 110(2) . . ?
C20 C19 P1 108.6(2) . . ?
C19 C20 P2 108.2(2) . . ?
C22 C21 P7 109.7(2) . . ?
C21 C22 P8 108.5(2) . . ?
C24 C23 P5 110.7(2) . . ?
C23 C24 P6 108.4(2) . . ?
C98 C94A C95 109.5(9) . . ?
C98 C94B C95 86.6(10) . . ?
C96 C95 C94A 107.3(7) . . ?
C96 C95 C94B 100.4(8) . . ?
C94A C95 C94B 49.3(6) . . ?
C95 C96 C97 102.7(6) . . ?
C98 C97 C96 106.5(6) . . ?
C94A C98 C99 129.7(11) . . ?
C94A C98 C97 106.3(8) . . ?
C99 C98 C97 118.5(7) . . ?
C94A C98 C94B 57.8(8) . . ?
C99 C98 C94B 125.9(10) . . ?
C97 C98 C94B 102.7(10) . . ?
C20B C19B P2B 109(3) . . ?
C19B C20B P4B 109(3) . . ?

loop_
_geom_bond_atom_site_label_1
_geom_bond_atom_site_label_2
_geom_bond_distance
_geom_bond_site_symmetry_2
_geom_bond_publ_flag
Cr1 N1 1.877(2) . ?
Cr1 C1 2.042(3) . ?
Cr1 P2B 2.12(2) . ?
Cr1 P4B 2.295(14) . ?
Cr1 P4 2.3146(11) . ?
Cr1 P1B 2.319(9) . ?
Cr1 P3 2.320(4) . ?
Cr1 P2 2.3334(15) . ?
Cr1 P1 2.3350(9) . ?
Cr1 P3B 2.40(5) . ?
Cr2 N2 1.890(2) . ?
Cr2 C3 2.036(3) . ?
Cr2 P8 2.3184(9) . ?
Cr2 P7 2.3283(9) . ?
Cr2 P5 2.3395(9) . ?
Cr2 P6 2.3626(9) . ?
P1 C32 1.807(7) . ?
P1 C19 1.856(4) . ?
P1 C31 1.862(4) . ?
P1B C31B 1.57(4) . ?
P1B C18B 1.84(3) . ?
P1B C32B 1.93(7) . ?
P2 C29 1.824(4) . ?
P2 C30 1.825(4) . ?
P2 C20 1.866(4) . ?
P2B C29B 1.78(4) . ?
P2B C30B 1.89(5) . ?
P2B C19B 1.96(4) . ?
P3 C25 1.823(6) . ?
P3 C18 1.846(5) . ?
P3 C26 1.849(4) . ?
P3B C17B 1.69(5) . ?
P3B C26B 1.88(6) . ?
P3B C25B 2.13(6) . ?
P4 C28 1.827(4) . ?
P4 C27 1.835(4) . ?
P4 C17 1.857(4) . ?
P4B C20B 1.83(5) . ?
P4B C27B 1.87(5) . ?
P4B C28B 1.95(6) . ?
P5 C38 1.828(3) . ?
P5 C37 1.831(3) . ?
P5 C23 1.854(3) . ?
P6 C40 1.826(3) . ?
P6 C39 1.835(4) . ?
P6 C24 1.866(3) . ?
P7 C36 1.820(3) . ?
P7 C35 1.828(3) . ?
P7 C21 1.869(3) . ?
P8 C33 1.829(3) . ?
P8 C22 1.837(3) . ?
P8 C34 1.837(3) . ?
N2 N1 1.177(3) . ?
C1 C2 1.222(4) . ?
C2 C5 1.441(4) . ?
C3 C4 1.218(4) . ?
C4 C6 1.440(4) . ?
C5 C7 1.399(4) . ?
C5 C11 1.402(4) . ?
C6 C16 1.395(4) . ?
C6 C12 1.399(4) . ?
C7 C8 1.393(4) . ?
C8 C9 1.379(5) . ?
C9 C10 1.385(5) . ?
C10 C11 1.379(4) . ?
C12 C13 1.386(5) . ?
C13 C14 1.373(6) . ?
C14 C15 1.378(5) . ?
C15 C16 1.384(4) . ?
C17 C18 1.526(5) . ?
C17B C18B 1.60(4) . ?
C19 C20 1.517(5) . ?
C21 C22 1.507(5) . ?
C23 C24 1.485(5) . ?
C94A C98 1.309(13) . ?
C94A C95 1.508(12) . ?
C94B C98 1.557(18) . ?
C94B C95 1.793(17) . ?
C95 C96 1.383(9) . ?
C96 C97 1.589(9) . ?
C97 C98 1.441(9) . ?
C98 C99 1.404(9) . ?
C19B C20B 1.46(6) . ?
